data_7704507
loop_
_publ_author_name
'Suter, Riccardo'
'Wagner, Mona'
'Querci, Lorenzo'
'Conti, Riccardo'
'Benk\>o, Zolt\'an'
'Gr\"utzmacher, Hansj\"org'

_publ_section_title
;
 1,3,4-Azadiphospholides as building blocks for scorpionate and bidentate
 ligands in multinuclear complexes.
;
_journal_issue 24
_journal_name_full 'Dalton transactions (Cambridge, England : 2003)'
_journal_page_first 8201
_journal_page_last 8208
_journal_paper_doi 10.1039/d0dt01864c
_journal_volume 49
_journal_year 2020
_chemical_formula_moiety 'C26 H17 Mo N3 O6 P6 Ti, C4 H8 O1'
_chemical_formula_sum 'C30 H25 Mo N3 O7 P6 Ti'
_chemical_formula_weight 869.19
_space_group_crystal_system monoclinic
_space_group_IT_number 14
_space_group_name_Hall '-P 2ybc'
_space_group_name_H-M_alt 'P 1 21/c 1'
_atom_sites_solution_hydrogens geom
_atom_sites_solution_primary iterative
_audit_creation_date 2016-07-15
_audit_creation_method
;
Olex2 1.2
(compiled 2016.02.19 svn.r3266 for OlexSys, GUI svn.r5155)
;
_audit_update_record
;
2016-07-19 deposited with the CCDC.	2020-05-27 downloaded from the CCDC.
;
_cell_angle_alpha 90
_cell_angle_beta 93.440(3)
_cell_angle_gamma 90
_cell_formula_units_Z 4
_cell_length_a 11.0367(3)
_cell_length_b 19.6039(7)
_cell_length_c 15.6787(6)
_cell_measurement_reflns_used 6202
_cell_measurement_temperature 100
_cell_measurement_theta_max 32.3140
_cell_measurement_theta_min 3.1050
_cell_volume 3386.2(2)
_computing_cell_refinement 'CrysAlis RED, Oxford Diffraction Ltd.'
_computing_data_collection 'CrysAlis CCD, Oxford Diffraction Ltd.'
_computing_data_reduction 'CrysAlis RED, Oxford Diffraction Ltd.'
_computing_molecular_graphics 'Olex2 (Dolomanov et al., 2009)'
_computing_publication_material 'Olex2 (Dolomanov et al., 2009)'
_computing_structure_refinement 'XL (Sheldrick, 2008)'
_computing_structure_solution 'XS (Sheldrick, 2008)'
_diffrn_ambient_temperature 100
_diffrn_detector 'Oxford Diffraction Sapphire 3'
_diffrn_detector_area_resol_mean 8.26
_diffrn_detector_type 'CCD area detector'
_diffrn_measured_fraction_theta_full 0.999
_diffrn_measured_fraction_theta_max 0.999
_diffrn_measurement_details
;
#__ type_ start__ end____ width___ exp.time_
  1 omega -102.00  -61.00   1.0000   80.0000
omega____ theta____ kappa____ phi______ frames
    -      -26.2303 -179.0000  120.0000 41

#__ type_ start__ end____ width___ exp.time_
  2 omega  -97.00  -61.00   1.0000   80.0000
omega____ theta____ kappa____ phi______ frames
    -      -26.2303 -179.0000   30.0000 36

#__ type_ start__ end____ width___ exp.time_
  3 omega -101.00  -61.00   1.0000   80.0000
omega____ theta____ kappa____ phi______ frames
    -      -26.2303 -179.0000 -150.0000 40

#__ type_ start__ end____ width___ exp.time_
  4 omega  -35.00   97.00   1.0000   80.0000
omega____ theta____ kappa____ phi______ frames
    -       26.6990    0.0000    0.0000 132

#__ type_ start__ end____ width___ exp.time_
  5 omega  -96.00  -27.00   1.0000   80.0000
omega____ theta____ kappa____ phi______ frames
    -      -26.2303  -77.0000  120.0000 69
;
_diffrn_measurement_device 'kappa-stage diffractometer'
_diffrn_measurement_device_type 'Oxford Diffraction Xcalibur S'
_diffrn_measurement_method '\w and \f scans'
_diffrn_orient_matrix_UB_11 0.0168847000
_diffrn_orient_matrix_UB_12 0.0189386000
_diffrn_orient_matrix_UB_13 -0.0359462000
_diffrn_orient_matrix_UB_21 -0.0409474000
_diffrn_orient_matrix_UB_22 0.0262765000
_diffrn_orient_matrix_UB_23 0.0101571000
_diffrn_orient_matrix_UB_31 0.0467754000
_diffrn_orient_matrix_UB_32 0.0161299000
_diffrn_orient_matrix_UB_33 0.0256171000
_diffrn_radiation_monochromator 'focusing graphite'
_diffrn_radiation_probe x-ray
_diffrn_radiation_type MoK\a
_diffrn_radiation_wavelength 0.71073
_diffrn_reflns_av_R_equivalents 0.0676
_diffrn_reflns_av_unetI/netI 0.1100
_diffrn_reflns_Laue_measured_fraction_full 0.999
_diffrn_reflns_Laue_measured_fraction_max 0.999
_diffrn_reflns_limit_h_max 15
_diffrn_reflns_limit_h_min -15
_diffrn_reflns_limit_k_max 28
_diffrn_reflns_limit_k_min -27
_diffrn_reflns_limit_l_max 22
_diffrn_reflns_limit_l_min -22
_diffrn_reflns_number 25661
_diffrn_reflns_point_group_measured_fraction_full 0.999
_diffrn_reflns_point_group_measured_fraction_max 0.999
_diffrn_reflns_theta_full 26.000
_diffrn_reflns_theta_max 30.508
_diffrn_reflns_theta_min 2.781
_diffrn_source 'sealed tube'
_exptl_absorpt_coefficient_mu 0.941
_exptl_absorpt_correction_T_max 1.00000
_exptl_absorpt_correction_T_min 0.98790
_exptl_absorpt_correction_type multi-scan
_exptl_absorpt_process_details
;
CrysAlisPro, Agilent Technologies,
Version 1.171.36.28 (release 01-02-2013 CrysAlis171 .NET)
(compiled Feb  1 2013,16:14:44)
Empirical absorption correction using spherical harmonics,
 implemented in SCALE3 ABSPACK scaling algorithm.
;
_exptl_crystal_colour 'clear dark green'
_exptl_crystal_colour_lustre clear
_exptl_crystal_colour_modifier dark
_exptl_crystal_colour_primary green
_exptl_crystal_density_diffrn 1.705
_exptl_crystal_description block
_exptl_crystal_F_000 1744
_exptl_crystal_preparation 'From saturated THF solution at RT'
_exptl_crystal_recrystallization_method 'From saturated THF solution at RT'
_exptl_crystal_size_max 0.24
_exptl_crystal_size_mid 0.18
_exptl_crystal_size_min 0.16
_refine_diff_density_max 1.469
_refine_diff_density_min -0.763
_refine_diff_density_rms 0.116
_refine_ls_extinction_method none
_refine_ls_goodness_of_fit_ref 0.976
_refine_ls_hydrogen_treatment constr
_refine_ls_matrix_type full
_refine_ls_number_parameters 449
_refine_ls_number_reflns 10325
_refine_ls_number_restraints 102
_refine_ls_restrained_S_all 0.975
_refine_ls_R_factor_all 0.1032
_refine_ls_R_factor_gt 0.0563
_refine_ls_shift/su_max 0.001
_refine_ls_shift/su_mean 0.000
_refine_ls_structure_factor_coef Fsqd
_refine_ls_weighting_details 'w=1/[\s^2^(Fo^2^)+(0.0246P)^2^] where P=(Fo^2^+2Fc^2^)/3'
_refine_ls_weighting_scheme calc
_refine_ls_wR_factor_gt 0.0825
_refine_ls_wR_factor_ref 0.0926
_reflns_Friedel_coverage 0.000
_reflns_number_gt 6988
_reflns_number_total 10325
_reflns_threshold_expression 'I > 2\s(I)'
_cod_data_source_file d0dt01864c2.cif
_cod_data_source_block rs3104
_cod_depositor_comments 'Adding full bibliography for 7704506--7704517.cif.'
_cod_original_cell_volume 3386.17(19)
_cod_database_code 7704507
_chemical_oxdiff_formula 'Mo1 Ti1 P6 O6 N6 C50 H50'
_shelx_space_group_comment
;
The symmetry employed for this shelxl refinement is uniquely defined
by the following loop, which should always be used as a source of
symmetry information in preference to the above space-group names.
They are only intended as comments.
;
_reflns_odcompleteness_completeness 99.87
_reflns_odcompleteness_iscentric 1
_reflns_odcompleteness_theta 30.44
_olex2_refinement_description
;
1. Fixed Uiso
 At 1.2 times of:
  All C(H) groups, All C(H,H) groups
2. Restrained distances
 C27-O7 \\sim O8-C34 \\sim O8-C31 \\sim C27-C28
 with sigma of 0.02
 C30-O7 \\sim C30-C29 \\sim C29-C28 \\sim C32-C31 \\sim C32-C33 \\sim C33-C34
 with sigma of 0.002
 O8-C34 \\sim O7-C30 \\sim O8-C31 \\sim O7-C27
 with sigma of 0.002
3. Uiso/Uaniso restraints and constraints
Uanis(C27) = Uanis(C31)
Uanis(C28) = Uanis(C32)
Uanis(C29) = Uanis(C33)
Uanis(C30) = Uanis(C34)
Uanis(O7) = Uanis(O8)
4. Rigid body (RIGU) restrains
 C28, C27, C29, O7, C30
 with sigma for 1-2 distances of 0.004 and sigma for 1-3 distances of 0.004
 C32, C33, C34, O8, C31
 with sigma for 1-2 distances of 0.004 and sigma for 1-3 distances of 0.004
5. Others
 Sof(C31)=Sof(H31A)=Sof(H31B)=Sof(C32)=Sof(H32A)=Sof(H32B)=Sof(C33)=Sof(H33A)=
 Sof(H33B)=Sof(C34)=Sof(H34A)=Sof(H34B)=Sof(O8)=1-FVAR(1)
 Sof(C28)=Sof(H28A)=Sof(H28B)=Sof(C27)=Sof(H27A)=Sof(H27B)=Sof(C29)=Sof(H29A)=
 Sof(H29B)=Sof(C30)=Sof(H30A)=Sof(H30B)=Sof(O7)=FVAR(1)
6.a Secondary CH2 refined with riding coordinates:
 C28(H28A,H28B), C27(H27A,H27B), C29(H29A,H29B), C30(H30A,H30B), C31(H31A,
 H31B), C32(H32A,H32B), C33(H33A,H33B), C34(H34A,H34B)
6.b Aromatic/amide H refined with riding coordinates:
 C3(H3), C16(H16), C9(H9), C11(H11), C6(H6), C18(H18), C20(H20), C12(H12),
 C21(H21), C15(H15), C22(H22), C19(H19), C4(H4), C5(H5), C10(H10), C17(H17),
 C1A(H1A)
;
_shelx_shelxl_version_number 2014/7
_olex2_date_sample_data_collection 2014-03-05
_olex2_submission_special_instructions 'No special instructions were received'

loop_
_space_group_symop_operation_xyz
'x, y, z'
'-x, y+1/2, -z+1/2'
'-x, -y, -z'
'x, -y-1/2, z-1/2'

loop_
_atom_site_label
_atom_site_type_symbol
_atom_site_fract_x
_atom_site_fract_y
_atom_site_fract_z
_atom_site_U_iso_or_equiv
_atom_site_adp_type
_atom_site_occupancy
_atom_site_site_symmetry_order
_atom_site_calc_flag
_atom_site_refinement_flags_posn
_atom_site_refinement_flags_adp
_atom_site_refinement_flags_occupancy
_atom_site_disorder_assembly
_atom_site_disorder_group
Mo1 Mo 0.29505(2) 0.47091(2) 0.75907(2) 0.01323(7) Uani 1 1 d . . . . .
Ti1 Ti -0.09518(5) 0.57992(3) 0.76737(4) 0.01401(13) Uani 1 1 d . . . . .
P5 P 0.27626(7) 0.59581(5) 0.77067(6) 0.01537(19) Uani 1 1 d . . . . .
P1 P 0.14289(7) 0.43861(5) 0.86295(6) 0.01583(19) Uani 1 1 d . . . . .
P3 P 0.13626(7) 0.45484(4) 0.64129(6) 0.01591(19) Uani 1 1 d . . . . .
P2 P 0.13326(8) 0.34484(5) 0.92760(6) 0.0200(2) Uani 1 1 d . . . . .
P4 P 0.12990(8) 0.38401(5) 0.54029(6) 0.0215(2) Uani 1 1 d . . . . .
P6 P 0.41312(8) 0.67033(5) 0.77393(6) 0.0190(2) Uani 1 1 d . . . . .
O2 O -0.07417(18) 0.51668(11) 0.68350(15) 0.0197(5) Uani 1 1 d . . . . .
O1 O -0.05281(19) 0.52554(12) 0.86249(14) 0.0194(5) Uani 1 1 d . . . . .
O3 O 0.03815(18) 0.63582(11) 0.76013(14) 0.0177(5) Uani 1 1 d . . . . .
N1 N -0.0664(2) 0.42399(14) 0.93539(16) 0.0148(6) Uani 1 1 d . . . . .
N2 N -0.0872(2) 0.44119(14) 0.57009(17) 0.0152(6) Uani 1 1 d . . . . .
N3 N 0.1830(2) 0.72023(13) 0.76287(17) 0.0141(6) Uani 1 1 d . . . . .
O6 O 0.3417(2) 0.31434(13) 0.74071(17) 0.0280(6) Uani 1 1 d . . . . .
O4 O 0.4968(2) 0.49050(13) 0.62843(17) 0.0305(6) Uani 1 1 d . . . . .
C2 C -0.0124(3) 0.36205(17) 0.9604(2) 0.0175(7) Uani 1 1 d . . . . .
O5 O 0.5051(2) 0.47561(15) 0.90339(17) 0.0358(7) Uani 1 1 d . . . . .
C14 C 0.3069(3) 0.73673(17) 0.7672(2) 0.0167(7) Uani 1 1 d . . . . .
C3 C -0.0805(3) 0.31690(18) 1.0083(2) 0.0220(8) Uani 1 1 d . . . . .
H3 H -0.0446 0.2753 1.0279 0.026 Uiso 1 1 calc R . . . .
C16 C 0.2498(3) 0.85611(18) 0.7575(2) 0.0240(8) Uani 1 1 d . . . . .
H16 H 0.2719 0.9029 0.7549 0.029 Uiso 1 1 calc R . . . .
C26 C 0.3233(3) 0.37183(18) 0.7476(2) 0.0167(7) Uani 1 1 d . . . . .
C9 C -0.0974(3) 0.35899(18) 0.4569(2) 0.0238(8) Uani 1 1 d . . . . .
H9 H -0.0586 0.3282 0.4205 0.029 Uiso 1 1 calc R . . . .
C11 C -0.2773(3) 0.41449(18) 0.4991(2) 0.0242(8) Uani 1 1 d . . . . .
H11 H -0.3626 0.4210 0.4921 0.029 Uiso 1 1 calc R . . . .
C7 C -0.0171(3) 0.47475(17) 0.6338(2) 0.0160(7) Uani 1 1 d . . . . .
C6 C -0.1847(3) 0.43935(18) 0.9560(2) 0.0184(7) Uani 1 1 d . . . . .
H6 H -0.2203 0.4816 0.9385 0.022 Uiso 1 1 calc R . . . .
C1 C -0.0002(3) 0.46712(17) 0.8856(2) 0.0154(7) Uani 1 1 d . . . . .
C18 C 0.0953(3) 0.77082(17) 0.7574(2) 0.0188(8) Uani 1 1 d . . . . .
H18 H 0.0120 0.7584 0.7553 0.023 Uiso 1 1 calc R . . . .
C25 C 0.4259(3) 0.47441(18) 0.8515(2) 0.0198(7) Uani 1 1 d . . . . .
C20 C -0.2247(3) 0.67048(18) 0.7201(2) 0.0245(8) Uani 1 1 d . . . . .
H20 H -0.1970 0.7038 0.6818 0.029 Uiso 1 1 calc R . . . .
C12 C -0.2115(3) 0.45111(18) 0.5589(2) 0.0189(7) Uani 1 1 d . . . . .
H12 H -0.2506 0.4835 0.5931 0.023 Uiso 1 1 calc R . . . .
C21 C -0.2850(3) 0.60966(19) 0.6975(2) 0.0237(8) Uani 1 1 d . . . . .
H21 H -0.3062 0.5947 0.6410 0.028 Uiso 1 1 calc R . . . .
C8 C -0.0269(3) 0.39534(17) 0.5195(2) 0.0181(7) Uani 1 1 d . . . . .
C15 C 0.3364(3) 0.80710(18) 0.7637(2) 0.0221(8) Uani 1 1 d . . . . .
H15 H 0.4194 0.8202 0.7657 0.027 Uiso 1 1 calc R . . . .
C28 C -0.6078(5) 0.2451(3) 1.0468(3) 0.0242(12) Uani 0.843(6) 1 d D U P A 1
H28A H -0.6937 0.2403 1.0256 0.029 Uiso 0.843(6) 1 calc R . P A 1
H28B H -0.6045 0.2590 1.1076 0.029 Uiso 0.843(6) 1 calc R . P A 1
C22 C -0.3088(3) 0.57457(19) 0.7727(2) 0.0228(8) Uani 1 1 d . . . . .
H22 H -0.3482 0.5316 0.7759 0.027 Uiso 1 1 calc R . . . .
C19 C -0.2125(3) 0.67331(18) 0.8100(2) 0.0224(8) Uani 1 1 d . . . . .
H19 H -0.1757 0.7091 0.8431 0.027 Uiso 1 1 calc R . . . .
C24 C 0.4209(3) 0.48489(18) 0.6752(2) 0.0205(8) Uani 1 1 d . . . . .
C27 C -0.5388(5) 0.1804(3) 1.0351(2) 0.0292(13) Uani 0.843(6) 1 d D U P A 1
H27A H -0.4650 0.1791 1.0742 0.035 Uiso 0.843(6) 1 calc R . P A 1
H27B H -0.5898 0.1403 1.0467 0.035 Uiso 0.843(6) 1 calc R . P A 1
C4 C -0.2640(3) 0.61414(19) 0.8420(2) 0.0232(8) Uani 1 1 d . . . . .
H4 H -0.2680 0.6027 0.9006 0.028 Uiso 1 1 calc R . . . .
C13 C 0.1549(3) 0.65139(17) 0.7644(2) 0.0150(7) Uani 1 1 d . . . . .
C5 C -0.2486(3) 0.39459(18) 1.0007(2) 0.0205(8) Uani 1 1 d . . . . .
H5 H -0.3290 0.4055 1.0144 0.025 Uiso 1 1 calc R . . . .
C10 C -0.2205(3) 0.36704(19) 0.4475(2) 0.0250(8) Uani 1 1 d . . . . .
H10 H -0.2671 0.3408 0.4065 0.030 Uiso 1 1 calc R . . . .
C17 C 0.1258(3) 0.83684(18) 0.7549(2) 0.0209(8) Uani 1 1 d . . . . .
H17 H 0.0643 0.8708 0.7515 0.025 Uiso 1 1 calc R . . . .
C29 C -0.5424(6) 0.2948(3) 0.9942(3) 0.0294(14) Uani 0.843(6) 1 d D U P A 1
H29A H -0.5985 0.3306 0.9711 0.035 Uiso 0.843(6) 1 calc R . P A 1
H29B H -0.4753 0.3168 1.0288 0.035 Uiso 0.843(6) 1 calc R . P A 1
C1A C -0.1966(3) 0.33140(19) 1.0273(2) 0.0227(8) Uani 1 1 d . . . . .
H1A H -0.2422 0.2996 1.0580 0.027 Uiso 1 1 calc R . . . .
C30 C -0.4942(7) 0.2541(2) 0.9236(4) 0.0395(13) Uani 0.843(6) 1 d D U P A 1
H30A H -0.5406 0.2644 0.8691 0.047 Uiso 0.843(6) 1 calc R . P A 1
H30B H -0.4079 0.2657 0.9171 0.047 Uiso 0.843(6) 1 calc R . P A 1
O7 O -0.5058(3) 0.18048(18) 0.94468(19) 0.0382(10) Uani 0.843(6) 1 d D U P A 1
C31 C -0.548(2) 0.1779(14) 1.010(2) 0.0292(13) Uani 0.157(6) 1 d D U P A 2
H31A H -0.5248 0.1558 1.0656 0.035 Uiso 0.157(6) 1 calc R . P A 2
H31B H -0.5922 0.1449 0.9720 0.035 Uiso 0.157(6) 1 calc R . P A 2
C32 C -0.619(3) 0.2416(14) 1.0211(19) 0.0242(12) Uani 0.157(6) 1 d D U P A 2
H32A H -0.6221 0.2526 1.0826 0.029 Uiso 0.157(6) 1 calc R . P A 2
H32B H -0.7026 0.2360 0.9962 0.029 Uiso 0.157(6) 1 calc R . P A 2
C33 C -0.556(4) 0.2971(17) 0.976(2) 0.0294(14) Uani 0.157(6) 1 d D U P A 2
H33A H -0.6125 0.3328 0.9536 0.035 Uiso 0.157(6) 1 calc R . P A 2
H33B H -0.4892 0.3180 1.0124 0.035 Uiso 0.157(6) 1 calc R . P A 2
C34 C -0.511(4) 0.2526(16) 0.9081(19) 0.0395(13) Uani 0.157(6) 1 d D U P A 2
H34A H -0.5769 0.2283 0.8751 0.047 Uiso 0.157(6) 1 calc R . P A 2
H34B H -0.4586 0.2771 0.8692 0.047 Uiso 0.157(6) 1 calc R . P A 2
O8 O -0.4414(17) 0.2078(10) 0.9700(11) 0.0382(10) Uani 0.157(6) 1 d D U P A 2

loop_
_atom_site_aniso_label
_atom_site_aniso_U_11
_atom_site_aniso_U_22
_atom_site_aniso_U_33
_atom_site_aniso_U_23
_atom_site_aniso_U_13
_atom_site_aniso_U_12
Mo1 0.01011(12) 0.01239(14) 0.01725(14) -0.00055(13) 0.00125(10) 0.00167(12)
Ti1 0.0105(3) 0.0131(3) 0.0186(3) -0.0002(3) 0.0020(2) 0.0020(2)
P5 0.0134(4) 0.0145(4) 0.0183(4) -0.0011(4) 0.0018(3) 0.0012(3)
P1 0.0121(4) 0.0166(4) 0.0189(5) 0.0008(4) 0.0011(3) 0.0015(4)
P3 0.0132(4) 0.0165(5) 0.0181(4) -0.0014(4) 0.0016(3) 0.0018(3)
P2 0.0187(4) 0.0182(5) 0.0230(5) 0.0033(4) 0.0016(4) 0.0040(4)
P4 0.0211(4) 0.0230(5) 0.0204(5) -0.0049(4) 0.0021(4) 0.0040(4)
P6 0.0136(4) 0.0185(5) 0.0248(5) -0.0012(4) 0.0007(4) -0.0005(4)
O2 0.0135(11) 0.0180(13) 0.0277(13) -0.0066(11) 0.0012(10) 0.0029(10)
O1 0.0171(11) 0.0175(12) 0.0238(13) 0.0049(11) 0.0025(10) 0.0025(10)
O3 0.0139(11) 0.0158(12) 0.0234(13) -0.0001(11) 0.0011(10) -0.0021(10)
N1 0.0146(13) 0.0159(15) 0.0139(14) 0.0010(12) 0.0005(11) -0.0006(12)
N2 0.0154(13) 0.0143(14) 0.0158(14) -0.0002(12) 0.0002(11) -0.0004(12)
N3 0.0146(13) 0.0118(14) 0.0160(14) -0.0021(12) 0.0020(11) 0.0016(11)
O6 0.0302(14) 0.0179(14) 0.0360(16) -0.0002(12) 0.0019(12) 0.0041(12)
O4 0.0231(13) 0.0341(16) 0.0354(16) -0.0042(13) 0.0113(12) -0.0049(12)
C2 0.0187(16) 0.0177(18) 0.0157(17) -0.0011(15) -0.0014(14) -0.0005(14)
O5 0.0266(14) 0.0461(18) 0.0330(16) 0.0039(15) -0.0111(12) -0.0027(14)
C14 0.0169(15) 0.0185(18) 0.0148(16) 0.0000(15) 0.0020(13) -0.0034(15)
C3 0.0277(18) 0.0190(19) 0.0192(18) 0.0014(15) -0.0010(15) 0.0007(16)
C16 0.0325(19) 0.0118(17) 0.027(2) 0.0009(16) -0.0012(17) -0.0031(16)
C26 0.0138(15) 0.0169(18) 0.0194(18) 0.0003(15) 0.0021(14) -0.0013(14)
C9 0.034(2) 0.0192(19) 0.0178(18) -0.0012(16) -0.0005(16) -0.0059(17)
C11 0.0205(17) 0.028(2) 0.0239(19) 0.0085(17) -0.0046(15) -0.0076(16)
C7 0.0159(15) 0.0150(17) 0.0173(16) -0.0001(15) 0.0016(13) -0.0012(14)
C6 0.0148(15) 0.0212(19) 0.0191(17) -0.0009(15) 0.0006(14) 0.0027(15)
C1 0.0169(15) 0.0150(16) 0.0142(15) 0.0015(15) 0.0000(13) -0.0020(15)
C18 0.0154(15) 0.0161(18) 0.0248(19) -0.0012(15) -0.0002(14) 0.0033(14)
C25 0.0202(16) 0.0177(18) 0.0220(18) -0.0028(16) 0.0058(14) 0.0007(15)
C20 0.0182(17) 0.021(2) 0.035(2) 0.0099(18) 0.0082(16) 0.0106(16)
C12 0.0160(15) 0.0209(19) 0.0199(17) 0.0037(15) 0.0016(14) -0.0002(14)
C21 0.0160(16) 0.028(2) 0.0263(19) -0.0066(17) -0.0078(15) 0.0087(16)
C8 0.0233(17) 0.0163(17) 0.0149(16) 0.0005(15) 0.0028(14) 0.0010(15)
C15 0.0210(17) 0.0201(19) 0.0251(19) 0.0001(16) 0.0004(15) -0.0035(15)
C28 0.022(2) 0.027(2) 0.023(3) -0.001(2) 0.000(2) 0.0009(16)
C22 0.0122(15) 0.023(2) 0.033(2) 0.0019(18) 0.0019(15) 0.0046(15)
C19 0.0155(16) 0.0179(19) 0.034(2) -0.0063(17) 0.0009(15) 0.0090(15)
C24 0.0151(16) 0.021(2) 0.0258(19) -0.0025(16) 0.0022(14) 0.0006(14)
C27 0.031(2) 0.037(2) 0.020(3) 0.004(2) 0.001(2) 0.0102(18)
C4 0.0141(16) 0.030(2) 0.0261(19) -0.0008(17) 0.0058(14) 0.0098(15)
C13 0.0157(15) 0.0159(17) 0.0134(16) 0.0001(14) 0.0020(13) -0.0007(14)
C5 0.0171(16) 0.027(2) 0.0172(17) -0.0008(16) 0.0026(14) -0.0034(16)
C10 0.031(2) 0.024(2) 0.0184(18) 0.0020(16) -0.0042(16) -0.0152(17)
C17 0.0225(17) 0.0148(18) 0.0253(19) -0.0008(16) -0.0002(15) 0.0069(15)
C29 0.020(3) 0.040(2) 0.028(3) 0.007(2) -0.001(2) -0.0041(18)
C1A 0.0278(19) 0.023(2) 0.0179(18) 0.0027(16) 0.0034(15) -0.0082(17)
C30 0.036(3) 0.054(3) 0.028(3) 0.010(2) -0.001(2) 0.011(2)
O7 0.049(2) 0.040(2) 0.0259(18) -0.0008(16) 0.0009(16) 0.0120(17)
C31 0.031(2) 0.037(2) 0.020(3) 0.004(2) 0.001(2) 0.0102(18)
C32 0.022(2) 0.027(2) 0.023(3) -0.001(2) 0.000(2) 0.0009(16)
C33 0.020(3) 0.040(2) 0.028(3) 0.007(2) -0.001(2) -0.0041(18)
C34 0.036(3) 0.054(3) 0.028(3) 0.010(2) -0.001(2) 0.011(2)
O8 0.049(2) 0.040(2) 0.0259(18) -0.0008(16) 0.0009(16) 0.0120(17)

loop_
_atom_type_symbol
_atom_type_description
_atom_type_scat_dispersion_real
_atom_type_scat_dispersion_imag
_atom_type_scat_source
C C 0.0033 0.0016 'International Tables Vol C Tables 4.2.6.8 and 6.1.1.4'
H H 0.0000 0.0000 'International Tables Vol C Tables 4.2.6.8 and 6.1.1.4'
Mo Mo -1.6832 0.6857 'International Tables Vol C Tables 4.2.6.8 and 6.1.1.4'
N N 0.0061 0.0033 'International Tables Vol C Tables 4.2.6.8 and 6.1.1.4'
O O 0.0106 0.0060 'International Tables Vol C Tables 4.2.6.8 and 6.1.1.4'
P P 0.1023 0.0942 'International Tables Vol C Tables 4.2.6.8 and 6.1.1.4'
Ti Ti 0.2776 0.4457 'International Tables Vol C Tables 4.2.6.8 and 6.1.1.4'

loop_
_geom_angle_atom_site_label_1
_geom_angle_atom_site_label_2
_geom_angle_atom_site_label_3
_geom_angle
_geom_angle_site_symmetry_1
_geom_angle_site_symmetry_3
_geom_angle_publ_flag
P5 Mo1 P1 98.12(3) . . ?
P5 Mo1 P3 97.00(3) . . ?
P3 Mo1 P1 88.89(3) . . ?
C26 Mo1 P5 175.57(9) . . ?
C26 Mo1 P1 85.74(10) . . ?
C26 Mo1 P3 85.20(9) . . ?
C26 Mo1 C25 89.33(14) . . ?
C26 Mo1 C24 87.43(14) . . ?
C25 Mo1 P5 88.43(11) . . ?
C25 Mo1 P1 91.21(10) . . ?
C25 Mo1 P3 174.50(11) . . ?
C25 Mo1 C24 88.35(13) . . ?
C24 Mo1 P5 88.68(10) . . ?
C24 Mo1 P1 173.17(10) . . ?
C24 Mo1 P3 90.90(10) . . ?
O2 Ti1 O1 98.64(11) . . ?
O2 Ti1 O3 102.84(10) . . ?
O2 Ti1 C20 112.48(12) . . ?
O2 Ti1 C21 88.93(11) . . ?
O2 Ti1 C22 99.46(11) . . ?
O2 Ti1 C19 145.38(11) . . ?
O2 Ti1 C4 133.38(12) . . ?
O1 Ti1 C20 142.55(12) . . ?
O1 Ti1 C21 132.73(12) . . ?
O1 Ti1 C22 98.56(11) . . ?
O1 Ti1 C19 109.34(12) . . ?
O1 Ti1 C4 86.20(11) . . ?
O3 Ti1 O1 103.04(10) . . ?
O3 Ti1 C20 90.23(11) . . ?
O3 Ti1 C21 120.69(12) . . ?
O3 Ti1 C22 146.00(12) . . ?
O3 Ti1 C19 90.55(11) . . ?
O3 Ti1 C4 121.28(12) . . ?
C20 Ti1 C21 34.32(12) . . ?
C22 Ti1 C20 57.37(12) . . ?
C22 Ti1 C21 34.38(12) . . ?
C19 Ti1 C20 34.65(12) . . ?
C19 Ti1 C21 57.15(12) . . ?
C19 Ti1 C22 57.34(12) . . ?
C4 Ti1 C20 57.45(13) . . ?
C4 Ti1 C21 57.15(13) . . ?
C4 Ti1 C22 34.51(12) . . ?
C4 Ti1 C19 34.47(12) . . ?
P6 P5 Mo1 129.00(4) . . ?
C13 P5 Mo1 133.77(12) . . ?
C13 P5 P6 96.71(12) . . ?
P2 P1 Mo1 126.34(5) . . ?
C1 P1 Mo1 135.30(12) . . ?
C1 P1 P2 96.32(12) . . ?
P4 P3 Mo1 129.22(5) . . ?
C7 P3 Mo1 131.53(12) . . ?
C7 P3 P4 96.26(12) . . ?
C2 P2 P1 92.70(12) . . ?
C8 P4 P3 92.53(12) . . ?
C14 P6 P5 92.15(11) . . ?
C7 O2 Ti1 158.7(2) . . ?
C1 O1 Ti1 142.7(2) . . ?
C13 O3 Ti1 156.0(2) . . ?
C2 N1 C6 120.7(3) . . ?
C1 N1 C2 117.2(3) . . ?
C1 N1 C6 122.0(3) . . ?
C7 N2 C8 116.7(3) . . ?
C12 N2 C7 121.9(3) . . ?
C12 N2 C8 121.4(3) . . ?
C18 N3 C14 120.9(3) . . ?
C18 N3 C13 122.9(3) . . ?
C13 N3 C14 116.2(3) . . ?
N1 C2 P2 118.0(2) . . ?
N1 C2 C3 117.6(3) . . ?
C3 C2 P2 124.4(3) . . ?
N3 C14 P6 118.6(2) . . ?
N3 C14 C15 116.6(3) . . ?
C15 C14 P6 124.8(3) . . ?
C2 C3 H3 119.2 . . ?
C1A C3 C2 121.7(3) . . ?
C1A C3 H3 119.2 . . ?
C15 C16 H16 120.4 . . ?
C15 C16 C17 119.3(3) . . ?
C17 C16 H16 120.4 . . ?
O6 C26 Mo1 178.9(3) . . ?
C8 C9 H9 119.3 . . ?
C10 C9 H9 119.3 . . ?
C10 C9 C8 121.4(3) . . ?
C12 C11 H11 119.7 . . ?
C12 C11 C10 120.7(3) . . ?
C10 C11 H11 119.7 . . ?
O2 C7 P3 126.8(2) . . ?
O2 C7 N2 117.0(3) . . ?
N2 C7 P3 116.2(2) . . ?
N1 C6 H6 119.8 . . ?
C5 C6 N1 120.4(3) . . ?
C5 C6 H6 119.8 . . ?
O1 C1 P1 127.8(2) . . ?
O1 C1 N1 116.3(3) . . ?
N1 C1 P1 115.8(2) . . ?
N3 C18 H18 119.4 . . ?
C17 C18 N3 121.2(3) . . ?
C17 C18 H18 119.4 . . ?
O5 C25 Mo1 177.6(3) . . ?
Ti1 C20 H20 120.1 . . ?
C21 C20 Ti1 73.14(19) . . ?
C21 C20 H20 126.2 . . ?
C21 C20 C19 107.6(3) . . ?
C19 C20 Ti1 72.36(19) . . ?
C19 C20 H20 126.2 . . ?
N2 C12 H12 120.1 . . ?
C11 C12 N2 119.8(3) . . ?
C11 C12 H12 120.1 . . ?
Ti1 C21 H21 121.0 . . ?
C20 C21 Ti1 72.54(18) . . ?
C20 C21 H21 125.8 . . ?
C22 C21 Ti1 72.36(19) . . ?
C22 C21 C20 108.4(3) . . ?
C22 C21 H21 125.8 . . ?
N2 C8 P4 118.4(2) . . ?
N2 C8 C9 117.3(3) . . ?
C9 C8 P4 124.2(3) . . ?
C14 C15 H15 119.0 . . ?
C16 C15 C14 121.9(3) . . ?
C16 C15 H15 119.0 . . ?
H28A C28 H28B 109.2 . . ?
C27 C28 H28A 111.2 . . ?
C27 C28 H28B 111.2 . . ?
C29 C28 H28A 111.2 . . ?
C29 C28 H28B 111.2 . . ?
C29 C28 C27 102.6(5) . . ?
Ti1 C22 H22 120.1 . . ?
C21 C22 Ti1 73.25(19) . . ?
C21 C22 H22 126.1 . . ?
C4 C22 Ti1 72.36(18) . . ?
C4 C22 C21 107.8(3) . . ?
C4 C22 H22 126.1 . . ?
Ti1 C19 H19 120.3 . . ?
C20 C19 Ti1 73.0(2) . . ?
C20 C19 H19 126.0 . . ?
C4 C19 Ti1 72.54(19) . . ?
C4 C19 C20 108.0(3) . . ?
C4 C19 H19 126.0 . . ?
O4 C24 Mo1 176.8(3) . . ?
C28 C27 H27A 110.6 . . ?
C28 C27 H27B 110.6 . . ?
H27A C27 H27B 108.7 . . ?
O7 C27 C28 105.8(4) . . ?
O7 C27 H27A 110.6 . . ?
O7 C27 H27B 110.6 . . ?
Ti1 C4 H4 119.8 . . ?
C22 C4 Ti1 73.13(19) . . ?
C22 C4 H4 125.9 . . ?
C19 C4 Ti1 72.98(19) . . ?
C19 C4 C22 108.3(3) . . ?
C19 C4 H4 125.9 . . ?
O3 C13 P5 127.5(3) . . ?
O3 C13 N3 116.3(3) . . ?
N3 C13 P5 116.3(2) . . ?
C6 C5 H5 119.8 . . ?
C6 C5 C1A 120.4(3) . . ?
C1A C5 H5 119.8 . . ?
C9 C10 C11 119.3(3) . . ?
C9 C10 H10 120.4 . . ?
C11 C10 H10 120.4 . . ?
C16 C17 H17 120.0 . . ?
C18 C17 C16 120.1(3) . . ?
C18 C17 H17 120.0 . . ?
C28 C29 H29A 110.6 . . ?
C28 C29 H29B 110.6 . . ?
H29A C29 H29B 108.8 . . ?
C30 C29 C28 105.6(5) . . ?
C30 C29 H29A 110.6 . . ?
C30 C29 H29B 110.6 . . ?
C3 C1A C5 119.1(3) . . ?
C3 C1A H1A 120.4 . . ?
C5 C1A H1A 120.4 . . ?
C29 C30 H30A 110.0 . . ?
C29 C30 H30B 110.0 . . ?
H30A C30 H30B 108.4 . . ?
O7 C30 C29 108.4(5) . . ?
O7 C30 H30A 110.0 . . ?
O7 C30 H30B 110.0 . . ?
C27 O7 C30 104.0(4) . . ?
H31A C31 H31B 109.7 . . ?
C32 C31 H31A 112.0 . . ?
C32 C31 H31B 112.0 . . ?
O8 C31 H31A 112.0 . . ?
O8 C31 H31B 112.0 . . ?
O8 C31 C32 99(2) . . ?
C31 C32 H32A 110.2 . . ?
C31 C32 H32B 110.2 . . ?
C31 C32 C33 107(3) . . ?
H32A C32 H32B 108.5 . . ?
C33 C32 H32A 110.2 . . ?
C33 C32 H32B 110.2 . . ?
C32 C33 H33A 112.7 . . ?
C32 C33 H33B 112.7 . . ?
H33A C33 H33B 110.1 . . ?
C34 C33 C32 95(3) . . ?
C34 C33 H33A 112.7 . . ?
C34 C33 H33B 112.6 . . ?
C33 C34 H34A 113.0 . . ?
C33 C34 H34B 113.0 . . ?
H34A C34 H34B 110.4 . . ?
O8 C34 C33 93(2) . . ?
O8 C34 H34A 113.0 . . ?
O8 C34 H34B 113.0 . . ?
C31 O8 C34 97(2) . . ?

loop_
_geom_bond_atom_site_label_1
_geom_bond_atom_site_label_2
_geom_bond_distance
_geom_bond_site_symmetry_2
_geom_bond_publ_flag
Mo1 P5 2.4651(9) . ?
Mo1 P1 2.4903(9) . ?
Mo1 P3 2.4885(9) . ?
Mo1 C26 1.977(3) . ?
Mo1 C25 1.984(3) . ?
Mo1 C24 1.988(3) . ?
Ti1 O2 1.832(2) . ?
Ti1 O1 1.870(2) . ?
Ti1 O3 1.844(2) . ?
Ti1 C20 2.370(3) . ?
Ti1 C21 2.378(3) . ?
Ti1 C22 2.366(3) . ?
Ti1 C19 2.362(3) . ?
Ti1 C4 2.356(3) . ?
P5 P6 2.0998(12) . ?
P5 C13 1.725(3) . ?
P1 P2 2.1048(13) . ?
P1 C1 1.732(3) . ?
P3 P4 2.1041(13) . ?
P3 C7 1.734(3) . ?
P2 C2 1.750(3) . ?
P4 C8 1.755(3) . ?
P6 C14 1.751(3) . ?
O2 C7 1.319(4) . ?
O1 C1 1.324(4) . ?
O3 C13 1.322(3) . ?
N1 C2 1.398(4) . ?
N1 C6 1.396(4) . ?
N1 C1 1.388(4) . ?
N2 C7 1.392(4) . ?
N2 C12 1.387(4) . ?
N2 C8 1.394(4) . ?
N3 C14 1.403(4) . ?
N3 C18 1.385(4) . ?
N3 C13 1.385(4) . ?
O6 C26 1.152(4) . ?
O4 C24 1.151(4) . ?
C2 C3 1.407(5) . ?
O5 C25 1.158(4) . ?
C14 C15 1.420(5) . ?
C3 H3 0.9500 . ?
C3 C1A 1.363(5) . ?
C16 H16 0.9500 . ?
C16 C15 1.355(5) . ?
C16 C17 1.418(5) . ?
C9 H9 0.9500 . ?
C9 C8 1.409(5) . ?
C9 C10 1.367(5) . ?
C11 H11 0.9500 . ?
C11 C12 1.356(5) . ?
C11 C10 1.405(5) . ?
C6 H6 0.9500 . ?
C6 C5 1.348(5) . ?
C18 H18 0.9500 . ?
C18 C17 1.338(5) . ?
C20 H20 0.9500 . ?
C20 C21 1.401(5) . ?
C20 C19 1.409(5) . ?
C12 H12 0.9500 . ?
C21 H21 0.9500 . ?
C21 C22 1.402(5) . ?
C15 H15 0.9500 . ?
C28 H28A 0.9900 . ?
C28 H28B 0.9900 . ?
C28 C27 1.497(5) . ?
C28 C29 1.490(3) . ?
C22 H22 0.9500 . ?
C22 C4 1.401(5) . ?
C19 H19 0.9500 . ?
C19 C4 1.398(5) . ?
C27 H27A 0.9900 . ?
C27 H27B 0.9900 . ?
C27 O7 1.484(3) . ?
C4 H4 0.9500 . ?
C5 H5 0.9500 . ?
C5 C1A 1.418(5) . ?
C10 H10 0.9500 . ?
C17 H17 0.9500 . ?
C29 H29A 0.9900 . ?
C29 H29B 0.9900 . ?
C29 C30 1.488(3) . ?
C1A H1A 0.9500 . ?
C30 H30A 0.9900 . ?
C30 H30B 0.9900 . ?
C30 O7 1.487(3) . ?
C31 H31A 0.9900 . ?
C31 H31B 0.9900 . ?
C31 C32 1.488(3) . ?
C31 O8 1.488(3) . ?
C32 H32A 0.9900 . ?
C32 H32B 0.9900 . ?
C32 C33 1.488(3) . ?
C33 H33A 0.9900 . ?
C33 H33B 0.9900 . ?
C33 C34 1.488(3) . ?
C34 H34A 0.9900 . ?
C34 H34B 0.9900 . ?
C34 O8 1.488(3) . ?

loop_
_geom_torsion_atom_site_label_1
_geom_torsion_atom_site_label_2
_geom_torsion_atom_site_label_3
_geom_torsion_atom_site_label_4
_geom_torsion
_geom_torsion_site_symmetry_1
_geom_torsion_site_symmetry_2
_geom_torsion_site_symmetry_3
_geom_torsion_site_symmetry_4
_geom_torsion_publ_flag
Mo1 P5 C13 O3 7.9(4) . . . . ?
Mo1 P5 C13 N3 -171.50(16) . . . . ?
Mo1 P1 C1 O1 -16.5(4) . . . . ?
Mo1 P1 C1 N1 164.94(16) . . . . ?
Mo1 P3 C7 O2 16.5(4) . . . . ?
Mo1 P3 C7 N2 -161.35(18) . . . . ?
Ti1 O2 C7 P3 6.1(8) . . . . ?
Ti1 O2 C7 N2 -176.1(5) . . . . ?
Ti1 O1 C1 P1 54.3(5) . . . . ?
Ti1 O1 C1 N1 -127.2(3) . . . . ?
Ti1 O3 C13 P5 13.4(7) . . . . ?
Ti1 O3 C13 N3 -167.2(4) . . . . ?
Ti1 C20 C21 C22 63.9(2) . . . . ?
Ti1 C20 C19 C4 -64.6(2) . . . . ?
Ti1 C21 C22 C4 64.6(2) . . . . ?
Ti1 C22 C4 C19 65.0(2) . . . . ?
Ti1 C19 C4 C22 -65.1(2) . . . . ?
P5 P6 C14 N3 0.2(3) . . . . ?
P5 P6 C14 C15 -178.1(3) . . . . ?
P1 P2 C2 N1 0.4(2) . . . . ?
P1 P2 C2 C3 178.5(3) . . . . ?
P3 P4 C8 N2 -0.1(3) . . . . ?
P3 P4 C8 C9 -177.5(3) . . . . ?
P2 P1 C1 O1 179.8(3) . . . . ?
P2 P1 C1 N1 1.3(2) . . . . ?
P2 C2 C3 C1A -175.7(3) . . . . ?
P4 P3 C7 O2 177.7(3) . . . . ?
P4 P3 C7 N2 -0.1(3) . . . . ?
P6 P5 C13 O3 179.9(3) . . . . ?
P6 P5 C13 N3 0.5(2) . . . . ?
P6 C14 C15 C16 179.2(3) . . . . ?
O2 Ti1 O1 C1 14.1(3) . . . . ?
O2 Ti1 O3 C13 -63.8(5) . . . . ?
O1 Ti1 O2 C7 -68.9(6) . . . . ?
O1 Ti1 O3 C13 38.4(5) . . . . ?
O3 Ti1 O2 C7 36.7(6) . . . . ?
O3 Ti1 O1 C1 -91.3(3) . . . . ?
N1 C2 C3 C1A 2.4(5) . . . . ?
N1 C6 C5 C1A 0.0(5) . . . . ?
N3 C14 C15 C16 0.8(5) . . . . ?
N3 C18 C17 C16 0.4(5) . . . . ?
C2 N1 C6 C5 0.2(5) . . . . ?
C2 N1 C1 P1 -1.3(4) . . . . ?
C2 N1 C1 O1 -180.0(3) . . . . ?
C2 C3 C1A C5 -2.2(5) . . . . ?
C14 N3 C18 C17 0.9(5) . . . . ?
C14 N3 C13 P5 -0.4(4) . . . . ?
C14 N3 C13 O3 -179.9(3) . . . . ?
C7 N2 C12 C11 -176.4(3) . . . . ?
C7 N2 C8 P4 0.1(4) . . . . ?
C7 N2 C8 C9 177.6(3) . . . . ?
C6 N1 C2 P2 176.9(2) . . . . ?
C6 N1 C2 C3 -1.3(4) . . . . ?
C6 N1 C1 P1 -177.7(2) . . . . ?
C6 N1 C1 O1 3.6(4) . . . . ?
C6 C5 C1A C3 1.0(5) . . . . ?
C1 N1 C2 P2 0.5(4) . . . . ?
C1 N1 C2 C3 -177.8(3) . . . . ?
C1 N1 C6 C5 176.4(3) . . . . ?
C18 N3 C14 P6 -179.9(2) . . . . ?
C18 N3 C14 C15 -1.4(4) . . . . ?
C18 N3 C13 P5 179.6(2) . . . . ?
C18 N3 C13 O3 0.1(4) . . . . ?
C20 Ti1 O2 C7 132.3(6) . . . . ?
C20 Ti1 O1 C1 160.7(3) . . . . ?
C20 Ti1 O3 C13 -176.9(5) . . . . ?
C20 C21 C22 Ti1 -64.1(2) . . . . ?
C20 C21 C22 C4 0.6(4) . . . . ?
C20 C19 C4 Ti1 64.9(2) . . . . ?
C20 C19 C4 C22 -0.3(4) . . . . ?
C12 N2 C7 P3 178.1(2) . . . . ?
C12 N2 C7 O2 0.1(5) . . . . ?
C12 N2 C8 P4 -178.0(2) . . . . ?
C12 N2 C8 C9 -0.5(5) . . . . ?
C12 C11 C10 C9 -1.3(5) . . . . ?
C21 Ti1 O2 C7 157.9(6) . . . . ?
C21 Ti1 O1 C1 110.7(3) . . . . ?
C21 Ti1 O3 C13 -160.3(5) . . . . ?
C21 C20 C19 Ti1 65.2(2) . . . . ?
C21 C20 C19 C4 0.6(4) . . . . ?
C21 C22 C4 Ti1 -65.2(2) . . . . ?
C21 C22 C4 C19 -0.2(4) . . . . ?
C8 N2 C7 P3 0.1(4) . . . . ?
C8 N2 C7 O2 -178.0(3) . . . . ?
C8 N2 C12 C11 1.6(5) . . . . ?
C8 C9 C10 C11 2.5(5) . . . . ?
C15 C16 C17 C18 -1.0(5) . . . . ?
C28 C27 O7 C30 29.8(6) . . . . ?
C28 C29 C30 O7 -12.6(6) . . . . ?
C22 Ti1 O2 C7 -169.2(6) . . . . ?
C22 Ti1 O1 C1 115.2(3) . . . . ?
C22 Ti1 O3 C13 166.5(5) . . . . ?
C19 Ti1 O2 C7 147.0(6) . . . . ?
C19 Ti1 O1 C1 173.5(3) . . . . ?
C19 Ti1 O3 C13 148.4(5) . . . . ?
C19 C20 C21 Ti1 -64.7(2) . . . . ?
C19 C20 C21 C22 -0.7(4) . . . . ?
C27 C28 C29 C30 30.3(6) . . . . ?
C4 Ti1 O2 C7 -161.9(6) . . . . ?
C4 Ti1 O1 C1 147.5(3) . . . . ?
C4 Ti1 O3 C13 131.9(5) . . . . ?
C13 N3 C14 P6 0.1(4) . . . . ?
C13 N3 C14 C15 178.6(3) . . . . ?
C13 N3 C18 C17 -179.1(3) . . . . ?
C10 C9 C8 P4 175.8(3) . . . . ?
C10 C9 C8 N2 -1.6(5) . . . . ?
C10 C11 C12 N2 -0.8(5) . . . . ?
C17 C16 C15 C14 0.4(6) . . . . ?
C29 C28 C27 O7 -37.6(5) . . . . ?
C29 C30 O7 C27 -10.6(6) . . . . ?
C31 C32 C33 C34 32(3) . . . . ?
C32 C31 O8 C34 -45(3) . . . . ?
C32 C33 C34 O8 -59(3) . . . . ?
C33 C34 O8 C31 67(3) . . . . ?
O8 C31 C32 C33 8(3) . . . . ?
